data_8102224
loop_
_publ_author_name
'Jacimovic, Zeljko K.'
'Radovic, Ana'
'Leovac, Vukadin M.'
'Tomic, Zoran D.'
'Radosavljevic Evans, Ivana'

_publ_section_title
;
Crystal structure of bis(\m~2~-thiocyanato)tetrakis(3,5-dimethyl-
1-(thiocarbamoyl)pyrazole)dinickel(II) dichloride ethanol disolvate, 
[Ni(NCS)~2~(C~6~H~6~N~3~S)~4~][Cl]~2~ &#x00B7; 2C~2~H~5~OH
;
_journal_issue 4
_journal_name_full 'Zeitschrift f\"ur Kristallographie - New Crystal Structures'
_journal_page_first 430
_journal_page_last 432
_journal_volume 222
_journal_year 2007
_chemical_formula_moiety 'C26 H36 N14 Ni2 S6, 2(C2 H6 O), 2(Cl)'
_chemical_formula_structural '[Ni(NCS)2(C6H6N3S)4][Cl]2 &#x00B7; 2C2H5OH'
_chemical_formula_sum 'C30 H48 Cl2 N14 Ni2 O2 S6'
_chemical_formula_weight 1017.5
_chemical_name_systematic
; 
bis(\m~2~-thiocyanato)tetrakis(3,5-dimethyl-1-(thiocarbamoyl)pyrazole)-
dinickel(II) dichloride ethanol disolvate 
;
_space_group_IT_number 14
_symmetry_cell_setting monoclinic
_symmetry_Int_Tables_number 14
_symmetry_space_group_name_Hall '-P 2ybc'
_symmetry_space_group_name_H-M 'P 1 21/c 1'
_cell_angle_alpha 90
_cell_angle_beta 93.9040(10)
_cell_angle_gamma 90
_cell_formula_units_Z 2
_cell_length_a 12.0407(7)
_cell_length_b 11.8861(6)
_cell_length_c 15.7389(9)
_cell_measurement_reflns_used 0
_cell_measurement_temperature 120(2)
_cell_measurement_theta_max 0
_cell_measurement_theta_min 0
_cell_volume 2247.3(2)
_computing_cell_refinement SAINT
_computing_data_collection SMART
_computing_data_reduction SAINT
_computing_molecular_graphics 'Ortep-3 for Windows (Farrugia, 1997)'
_computing_publication_material 'WinGX publication routines (Farrugia, 1999)'
_computing_structure_refinement 'CRYSTALS (Betteridge et al., 2003)'
_computing_structure_solution 'SIR92 (Altomare et al., 1994)'
_diffrn_measured_fraction_theta_full 0.999
_diffrn_measured_fraction_theta_max 0.977
_diffrn_measurement_device_type 'Bruker AXS SMART CCD'
_diffrn_measurement_method omega/phi
_diffrn_radiation_probe x-ray
_diffrn_radiation_type MoK\a
_diffrn_radiation_wavelength 0.71073
_diffrn_reflns_av_R_equivalents 0.034
_diffrn_reflns_limit_h_max 16
_diffrn_reflns_limit_h_min -16
_diffrn_reflns_limit_k_max 16
_diffrn_reflns_limit_k_min -16
_diffrn_reflns_limit_l_max 21
_diffrn_reflns_limit_l_min -21
_diffrn_reflns_number 27632
_diffrn_reflns_theta_full 28.791
_diffrn_reflns_theta_max 29.991
_diffrn_reflns_theta_min 1.695
_diffrn_standards_number 0
_exptl_absorpt_coefficient_mu 1.282
_exptl_absorpt_correction_T_max 1.000
_exptl_absorpt_correction_T_min 0.886
_exptl_absorpt_correction_type multi-scan
_exptl_absorpt_process_details '(SADABS; Sheldrick, 1996)'
_exptl_crystal_colour green
_exptl_crystal_density_diffrn 1.504
_exptl_crystal_density_method 'not measured'
_exptl_crystal_description prism
_exptl_crystal_F_000 1056
_exptl_crystal_size_max 0.20
_exptl_crystal_size_mid 0.16
_exptl_crystal_size_min 0.04
_refine_diff_density_max 0.53
_refine_diff_density_min -0.29
_refine_ls_extinction_method none
_refine_ls_goodness_of_fit_ref 0.9095
_refine_ls_hydrogen_treatment mixed
_refine_ls_matrix_type full
_refine_ls_number_parameters 349
_refine_ls_number_reflns 4062
_refine_ls_number_restraints 107
_refine_ls_R_factor_gt 0.0320
_refine_ls_shift/su_max 0.008885
_refine_ls_structure_factor_coef Fsqd
_refine_ls_weighting_scheme calc
_refine_ls_wR_factor_ref 0.0693
_reflns_number_gt 4062
_reflns_number_total 6381
_reflns_threshold_expression >2sigma(I)
_cod_data_source_file 1267-2162.cff
_cod_data_source_block cunew_sq
_cod_original_sg_symbol_H-M P12(1)/c1
_cod_database_code 8102224

loop_
_symmetry_equiv_pos_site_id
_symmetry_equiv_pos_as_xyz
1 x,y,z
2 -x,1/2+y,1/2-z
3 -x,-y,-z
4 x,1/2-y,1/2+z

loop_
_atom_site_aniso_label
_atom_site_aniso_U_11
_atom_site_aniso_U_22
_atom_site_aniso_U_33
_atom_site_aniso_U_23
_atom_site_aniso_U_13
_atom_site_aniso_U_12
Ni1 0.0158(1) 0.0200(2) 0.0178(1) 0.0010(1) 0.0042(1) 0.0011(1)
S2 0.0182(3) 0.0267(3) 0.0200(3) 0.0055(2) 0.0019(2) 0.0018(2)
S3 0.0179(3) 0.0264(3) 0.0260(3) -0.0067(3) 0.0015(2) 0.0009(2)
S5 0.0297(3) 0.0252(3) 0.0211(3) 0.0002(2) 0.0054(2) 0.0041(3)
N8 0.0161(9) 0.0231(10) 0.0151(9) -0.0001(8) 0.0037(7) 0.0011(8)
N9 0.0256(11) 0.0213(11) 0.0238(10) 0.0034(8) 0.0052(9) 0.0006(9)
N10 0.0180(9) 0.0251(11) 0.0144(9) 0.0017(8) 0.0052(7) 0.0021(8)
N11 0.0164(9) 0.0277(11) 0.0233(10) -0.0012(9) 0.0021(8) 0.0004(9)
N12 0.0211(10) 0.0240(11) 0.0262(11) 0.0022(9) 0.0075(8) 0.0020(8)
N13 0.0214(10) 0.0306(12) 0.0192(10) 0.0035(9) 0.0053(8) 0.0017(9)
N14 0.0299(12) 0.0311(13) 0.0257(11) 0.0007(10) 0.0052(9) 0.0080(10)
C1 0.0441(19) 0.045(2) 0.053(2) 0.0129(16) 0.0358(16) 0.0074(15)
C7 0.0250(13) 0.0270(14) 0.0348(15) 0.0113(11) 0.0020(11) -0.0047(11)
C15 0.0272(14) 0.0404(18) 0.0396(16) 0.0184(14) 0.0097(12) -0.0024(13)
C16 0.0206(11) 0.0193(12) 0.0163(10) -0.0003(9) 0.0018(8) -0.0029(9)
C17 0.0249(12) 0.0346(15) 0.0175(11) 0.0004(10) -0.0001(9) 0.0054(11)
C18 0.0260(12) 0.0197(11) 0.0243(12) -0.0038(10) 0.0031(10) -0.0001(10)
C19 0.0253(13) 0.0382(16) 0.0295(14) 0.0091(12) 0.0121(11) 0.0005(12)
C20 0.0180(11) 0.0296(13) 0.0189(11) -0.0042(10) -0.0014(8) 0.0025(10)
C21 0.0161(11) 0.0464(18) 0.0237(12) -0.0052(12) 0.0005(9) 0.0002(11)
C22 0.0149(10) 0.0264(13) 0.0201(11) 0.0029(10) -0.0001(8) -0.0031(9)
C23 0.0237(12) 0.0278(13) 0.0160(11) 0.0009(9) 0.0014(9) 0.0053(10)
C25 0.0320(14) 0.0444(18) 0.0186(12) 0.0059(11) 0.0047(11) 0.0039(13)
C27 0.0271(14) 0.0298(16) 0.059(2) 0.0169(15) -0.0023(14) -0.0058(12)
O6 0.0265(10) 0.0294(11) 0.0295(10) 0.0013(8) 0.0032(8) 0.0005(8)
C24 0.0362(18) 0.052(2) 0.079(3) -0.035(2) 0.0129(18) -0.0048(16)
C26 0.0232(13) 0.0348(17) 0.0497(19) -0.0051(14) 0.0034(13) -0.0032(12)
Cl4 0.0274(3) 0.0378(4) 0.0213(3) 0.0022(3) 0.0042(2) 0.0030(3)

loop_
_atom_site_label
_atom_site_type_symbol
_atom_site_thermal_displace_type
_atom_site_fract_x
_atom_site_fract_y
_atom_site_fract_z
_atom_site_occupancy
_atom_site_symmetry_multiplicity
_atom_site_Wyckoff_symbol
_atom_site_U_iso_or_equiv
_atom_site_calc_flag
_atom_site_refinement_flags
Ni1 Ni Uani 0.83558(3) 0.15012(3) 0.04438(2) 1 4 e 0.0177(1) . .
S2 S Uani 0.74876(5) 0.03482(6) 0.14810(4) 1 4 e 0.0216(2) . .
S3 S Uani 1.01656(5) 0.13779(6) 0.12758(4) 1 4 e 0.0234(2) . .
S5 S Uani 0.79333(6) 0.31496(6) 0.13741(4) 1 4 e 0.0252(2) . .
N8 N Uani 0.58958(16) 0.13817(19) 0.04903(12) 1 4 e 0.0180(5) . .
N9 N Uani 0.83468(19) 0.38299(19) -0.01871(14) 1 4 e 0.0234(6) . .
N10 N Uani 0.67238(17) 0.15817(19) -0.00577(12) 1 4 e 0.0190(6) . .
N11 N Uani 0.87167(17) 0.0255(2) -0.03623(14) 1 4 e 0.0224(6) . .
N12 N Uani 0.88727(18) 0.28191(19) -0.03090(14) 1 4 e 0.0235(6) . .
N13 N Uani 0.54716(18) 0.0962(2) 0.18667(14) 1 4 e 0.0236(6) . .
N14 N Uani 0.6762(2) 0.4548(2) 0.03501(15) 1 4 e 0.0288(7) . .
C1 C Uani 1.0223(3) 0.2089(3) -0.1286(2) 1 4 e 0.0459(11) . .
C7 C Uani 0.8717(2) 0.4652(2) -0.07172(18) 1 4 e 0.0289(8) . .
C15 C Uani 0.9471(2) 0.4136(3) -0.1196(2) 1 4 e 0.0354(9) . .
C16 C Uani 0.6210(2) 0.0923(2) 0.12948(15) 1 4 e 0.0187(6) . .
C17 C Uani 0.5041(2) 0.1791(2) -0.07482(16) 1 4 e 0.0257(7) . .
C18 C Uani 0.7635(2) 0.3903(2) 0.04891(17) 1 4 e 0.0233(7) . .
C19 C Uani 0.9535(2) 0.3001(3) -0.09394(18) 1 4 e 0.0305(8) . .
C20 C Uani 0.4853(2) 0.1500(2) 0.00650(15) 1 4 e 0.0223(7) . .
C21 C Uani 0.3763(2) 0.1303(3) 0.04323(17) 1 4 e 0.0288(8) . .
C22 C Uani 1.08338(19) 0.0425(2) 0.07436(16) 1 4 e 0.0205(7) . .
C23 C Uani 0.6205(2) 0.1832(2) -0.08015(16) 1 4 e 0.0225(7) . .
C25 C Uani 0.6816(3) 0.2091(3) -0.15784(17) 1 4 e 0.0315(9) . .
C27 C Uani 0.8388(3) 0.5859(3) -0.0673(2) 1 4 e 0.0389(10) . .
O6 O Uani 0.39213(17) 0.24654(18) -0.26816(13) 1 4 e 0.0284(6) . .
C24 C Uani 0.2717(3) 0.3805(3) -0.2140(3) 1 4 e 0.0553(13) . .
C26 C Uani 0.2792(2) 0.2670(3) -0.2505(2) 1 4 e 0.0359(10) . .
Cl4 Cl Uani 0.54856(6) -0.03139(6) 0.36392(4) 1 4 e 0.0287(2) . .
H5 H Uiso 0.6610(17) 0.4859(12) -0.0139(12) 1 4 e 0.0403(19) . .
H6 H Uiso 0.6298(15) 0.4634(13) 0.0748(12) 1 4 e 0.0411(19) . .
H7 H Uiso 0.5616(17) 0.0615(12) 0.2339(11) 1 4 e 0.0334(19) . .
H8 H Uiso 0.3180(17) 0.128(3) -0.0011(13) 1 4 e 0.0512(19) . .
H9 H Uiso 0.4516(15) 0.1934(9) -0.1184(11) 1 4 e 0.0365(19) . .
H10 H Uiso 0.7508(18) 0.170(2) -0.1553(16) 1 4 e 0.056(2) . .
H11 H Uiso 0.379(2) 0.0624(19) 0.0753(17) 1 4 e 0.0514(19) . .
H12 H Uiso 0.7692(19) 0.598(2) -0.0988(19) 1 4 e 0.068(2) . .
H14 H Uiso 0.4870(14) 0.1356(11) 0.1798(13) 1 4 e 0.0339(19) . .
H15 H Uiso 0.362(2) 0.1901(19) 0.0809(16) 1 4 e 0.0514(19) . .
H16 H Uiso 0.9855(12) 0.4472(16) -0.1622(9) 1 4 e 0.0509(19) . .
H17 H Uiso 0.895(2) 0.630(2) -0.092(2) 1 4 e 0.068(2) . .
H18 H Uiso 0.638(2) 0.185(2) -0.2070(13) 1 4 e 0.057(2) . .
H22 H Uiso 1.060(3) 0.166(2) -0.0840(14) 1 4 e 0.084(2) . .
H23 H Uiso 0.834(3) 0.610(2) -0.0096(13) 1 4 e 0.069(2) . .
H25 H Uiso 0.976(2) 0.158(2) -0.163(2) 1 4 e 0.084(2) . .
H30 H Uiso 1.076(2) 0.239(2) -0.164(2) 1 4 e 0.084(2) . .
H34 H Uiso 0.695(2) 0.2884(16) -0.1610(16) 1 4 e 0.057(2) . .
H1 H Uiso 0.319(3) 0.384(2) -0.1627(17) 1 4 e 0.099(2) . .
H2 H Uiso 0.1964(18) 0.397(2) -0.200(2) 1 4 e 0.098(2) . .
H3 H Uiso 0.2320(19) 0.261(2) -0.3034(13) 1 4 e 0.0520(19) . .
H4 H Uiso 0.401(3) 0.187(2) -0.295(2) 1 4 e 0.051(2) . .
H13 H Uiso 0.257(2) 0.2098(18) -0.2107(14) 1 4 e 0.0522(19) . .
H241 H Uiso 0.296(3) 0.436(2) -0.2527(17) 1 4 e 0.099(2) . .

loop_
_atom_type_symbol
_atom_type_scat_dispersion_real
_atom_type_scat_dispersion_imag
_atom_type_scat_Cromer_Mann_a1
_atom_type_scat_Cromer_Mann_b1
_atom_type_scat_Cromer_Mann_a2
_atom_type_scat_Cromer_Mann_b2
_atom_type_scat_Cromer_Mann_a3
_atom_type_scat_Cromer_Mann_b3
_atom_type_scat_Cromer_Mann_a4
_atom_type_scat_Cromer_Mann_b4
_atom_type_scat_Cromer_Mann_c
_atom_type_scat_source
C 0.0033 0.0016 2.3100 20.8439 1.0200 10.2075 1.5886 0.5687 0.8650 51.6512 0.2156 'International Tables Vol C 4.2.6.8 and 6.1.1.4'
H 0.0000 0.0000 0.4930 10.5109 0.3229 26.1257 0.1402 3.1424 0.0408 57.7998 0.0030 'International Tables Vol C 4.2.6.8 and 6.1.1.4'
N 0.0061 0.0033 12.2126 0.0057 3.1322 9.8933 2.0125 28.9975 1.1663 0.5826 -11.5290 'International Tables Vol C 4.2.6.8 and 6.1.1.4'
S 0.1246 0.1234 6.9053 1.4679 5.2034 22.2151 1.4379 0.2536 1.5863 56.1720 0.8669 'International Tables Vol C 4.2.6.8 and 6.1.1.4'
Cl 0.1484 0.1585 11.4604 0.0104 7.1964 1.1662 6.2556 18.5194 1.6455 47.7784 -9.5574 'International Tables Vol C 4.2.6.8 and 6.1.1.4'
Ni 0.3393 1.1124 12.8376 3.8785 7.2920 0.2565 4.4438 12.1763 2.3800 66.3421 1.0341 'International Tables Vol C 4.2.6.8 and 6.1.1.4'
O 0.0106 0.0060 3.0485 13.2771 2.2868 5.7011 1.5463 0.3239 0.8670 32.9089 0.2508 'International Tables Vol C 4.2.6.8 and 6.1.1.4'

loop_
_geom_angle_atom_site_label_1
_geom_angle_atom_site_label_2
_geom_angle_atom_site_label_3
_geom_angle
_geom_angle_site_symmetry_1
_geom_angle_site_symmetry_2
_geom_angle_site_symmetry_3
_geom_angle_publ_flag
S2 Ni1 S3 90.85(2) . . . yes
S2 Ni1 S5 86.26(2) . . . yes
S2 Ni1 N10 80.85(6) . . . yes
S2 Ni1 N11 97.46(7) . . . yes
S2 Ni1 N12 165.33(7) . . . yes
S3 Ni1 S5 86.78(2) . . . yes
S3 Ni1 N10 170.37(6) . . . yes
S3 Ni1 N11 94.01(6) . . . yes
S3 Ni1 N12 93.39(6) . . . yes
S5 Ni1 N10 87.80(6) . . . yes
S5 Ni1 N11 176.18(7) . . . yes
S5 Ni1 N12 79.97(6) . . . yes
N10 Ni1 N11 91.93(8) . . . yes
N10 Ni1 N12 93.50(8) . . . yes
N11 Ni1 N12 96.25(9) . . . yes
Ni1 S2 C16 94.81(9) . . . yes
Ni1 S3 C22 102.40(9) . . . yes
Ni1 S5 C18 88.44(9) . . . yes
C26 O6 H4 114(2) . . . no
N10 N8 C20 110.40(18) . . . yes
C16 N8 C20 130.7(2) . . . yes
N10 N8 C16 117.84(19) . . . yes
N12 N9 C18 117.8(2) . . . yes
C7 N9 C18 130.5(2) . . . yes
N12 N9 C7 111.3(2) . . . yes
Ni1 N10 C23 136.63(17) . . . yes
N8 N10 C23 105.88(19) . . . yes
Ni1 N10 N8 117.42(14) . . . yes
Ni1 N11 C22 164.5(2) . . 3_755 yes
Ni1 N12 C19 139.7(2) . . . yes
N9 N12 C19 105.4(2) . . . yes
Ni1 N12 N9 114.73(16) . . . yes
H7 N13 H14 119.2(19) . . . no
C16 N13 H14 122.5(13) . . . no
C16 N13 H7 118.2(13) . . . no
C18 N14 H5 121.3(13) . . . no
H5 N14 H6 118.9(18) . . . no
C18 N14 H6 119.7(12) . . . no
N9 C7 C15 105.7(2) . . . yes
N9 C7 C27 123.8(2) . . . yes
C15 C7 C27 130.3(3) . . . no
C7 C15 C19 107.3(3) . . . no
S2 C16 N8 119.90(17) . . . yes
S2 C16 N13 123.23(19) . . . yes
N8 C16 N13 116.9(2) . . . yes
C20 C17 C23 107.1(2) . . . no
S5 C18 N9 119.12(18) . . . yes
S5 C18 N14 125.3(2) . . . yes
N9 C18 N14 115.6(2) . . . yes
C1 C19 C15 127.8(3) . . . no
N12 C19 C15 110.2(3) . . . yes
N12 C19 C1 122.0(3) . . . yes
N8 C20 C17 106.1(2) . . . yes
N8 C20 C21 126.1(2) . . . yes
C17 C20 C21 127.8(2) . . . no
S3 C22 N11 178.6(2) . . 3_755 yes
N10 C23 C17 110.5(2) . . . yes
N10 C23 C25 122.6(2) . . . yes
C17 C23 C25 126.8(2) . . . no
C19 C1 H25 110.3(15) . . . no
C19 C1 H30 111.0(15) . . . no
H22 C1 H25 108(2) . . . no
H22 C1 H30 109(3) . . . no
H25 C1 H30 107(2) . . . no
C19 C1 H22 111.5(16) . . . no
C7 C15 H16 126.0(12) . . . no
C19 C15 H16 126.7(11) . . . no
C23 C17 H9 125.9(11) . . . no
C20 C17 H9 127.0(11) . . . no
C20 C21 H8 110.1(13) . . . no
C20 C21 H15 109.1(15) . . . no
H8 C21 H11 111(3) . . . no
C20 C21 H11 109.9(15) . . . no
H11 C21 H15 108(2) . . . no
H8 C21 H15 109(2) . . . no
C23 C25 H18 109.1(14) . . . no
C23 C25 H34 109.7(15) . . . no
C23 C25 H10 110.0(15) . . . no
H10 C25 H34 109(2) . . . no
H18 C25 H34 110(2) . . . no
H10 C25 H18 109(2) . . . no
C7 C27 H17 108.1(15) . . . no
C7 C27 H23 111.4(15) . . . no
H12 C27 H17 109(2) . . . no
H12 C27 H23 110(3) . . . no
H17 C27 H23 108(3) . . . no
C7 C27 H12 110.3(15) . . . no
O6 C26 C24 108.5(3) . . . yes
C26 C24 H1 108.7(15) . . . no
C26 C24 H2 111.0(15) . . . no
C26 C24 H241 110.7(16) . . . no
H1 C24 H2 108(3) . . . no
H1 C24 H241 109(3) . . . no
H2 C24 H241 110(3) . . . no
O6 C26 H3 109.1(13) . . . no
O6 C26 H13 108.3(14) . . . no
C24 C26 H3 110.6(14) . . . no
C24 C26 H13 111.2(13) . . . no
H3 C26 H13 109.1(19) . . . no

loop_
_geom_bond_atom_site_label_1
_geom_bond_atom_site_label_2
_geom_bond_distance
_geom_bond_site_symmetry_1
_geom_bond_site_symmetry_2
_geom_bond_publ_flag
Ni1 S2 2.4224(7) . . yes
Ni1 S3 2.4691(7) . . yes
Ni1 S5 2.5185(8) . . yes
Ni1 N10 2.069(2) . . yes
Ni1 N11 2.017(2) . . yes
Ni1 N12 2.085(2) . . yes
S2 C16 1.691(2) . . yes
S3 C22 1.650(2) . . yes
S5 C18 1.674(3) . . yes
O6 C26 1.427(3) . . yes
O6 H4 0.84(3) . . no
N8 C20 1.389(3) . . yes
N8 N10 1.383(3) . . yes
N8 C16 1.407(3) . . yes
N9 C7 1.379(3) . . yes
N9 N12 1.378(3) . . yes
N9 C18 1.414(3) . . yes
N10 C23 1.323(3) . . yes
N11 C22 1.162(3) . 3_755 yes
N12 C19 1.332(3) . . yes
N13 C16 1.308(3) . . yes
N14 C18 1.307(3) . . yes
N13 H14 0.863(16) . . no
N13 H7 0.858(17) . . no
N14 H5 0.862(18) . . no
N14 H6 0.873(19) . . no
C1 C19 1.490(5) . . no
C7 C15 1.364(4) . . no
C7 C27 1.491(4) . . no
C15 C19 1.409(5) . . no
C17 C20 1.360(3) . . no
C17 C23 1.411(3) . . no
C20 C21 1.488(3) . . no
C23 C25 1.501(4) . . no
C1 H30 0.95(3) . . no
C1 H25 0.96(3) . . no
C1 H22 0.96(3) . . no
C15 H16 0.930(16) . . no
C17 H9 0.917(17) . . no
C21 H8 0.96(2) . . no
C21 H15 0.95(2) . . no
C21 H11 0.95(2) . . no
C25 H34 0.96(2) . . no
C25 H10 0.95(2) . . no
C25 H18 0.95(2) . . no
C27 H17 0.96(3) . . no
C27 H12 0.96(3) . . no
C27 H23 0.96(2) . . no
C24 C26 1.472(5) . . no
C24 H1 0.96(3) . . no
C24 H2 0.97(2) . . no
C24 H241 0.96(3) . . no
C26 H3 0.98(2) . . no
C26 H13 0.97(2) . . no

loop_
_geom_hbond_atom_site_label_D
_geom_hbond_atom_site_label_H
_geom_hbond_atom_site_label_A
_geom_hbond_distance_DH
_geom_hbond_distance_HA
_geom_hbond_distance_DA
_geom_hbond_angle_DHA
_geom_hbond_site_symmetry_A
_geom_hbond_publ_flag
O6 H4 Cl4 0.84(3) 2.25(3) 3.077(2) 172(3) 3_655 yes
N14 H5 Cl4 0.862(18) 2.339(19) 3.143(2) 155.4(18) 4_554 yes
N14 H6 Cl4 0.873(19) 2.414(18) 3.235(3) 156.9(16) 2_655 yes
N13 H7 Cl4 0.858(17) 2.340(17) 3.174(2) 164.5(19) . yes
